data_4306998
loop_
_publ_author_name
'Jean-S\'ebastien M. Lehn'
'Saba Javed'
'David M. Hoffman'

_publ_contact_author_address
;
Department of Chemistry
Faculty of Science of Technology
Keio University
3-14-1 Hiyoshi, Kohoku-ku
Yokohama 223-8522
Japan
;
_publ_contact_author_email akitsu@chem.keio.ac.jp
_publ_contact_author_fax '81 45 566 1697'
_publ_contact_author_name 'Dr. Takashiro AKITSU'
_publ_contact_author_phone '81 45 566 1790'
_publ_section_title
;
Synthesis of Zirconium, Hafnium, and Tantalum Complexes with Sterically
Demanding Hydrazide Ligands
;
_journal_name_full 'Inorganic Chemistry'
_journal_page_first 993
_journal_page_last 1000
_journal_paper_doi 10.1021/ic061483w
_journal_volume 46
_journal_year 2007
_chemical_absolute_configuration syn
_chemical_formula_moiety 'C16 H32 Cu N8 O2 Pt'
_chemical_formula_sum 'C16 H32 Cu N8 O2 Pt'
_chemical_formula_weight 627.13
_chemical_name_systematic ?
_space_group_IT_number 4
_symmetry_cell_setting monoclinic
_symmetry_Int_Tables_number 4
_symmetry_space_group_name_Hall 'P 2yb'
_symmetry_space_group_name_H-M 'P 1 21 1'
_atom_sites_solution_hydrogens geom
_atom_sites_solution_primary direct
_atom_sites_solution_secondary difmap
_audit_creation_date 'June 12 2005'
_audit_creation_method SHELXL-97
_cell_angle_alpha 90.00
_cell_angle_beta 111.02(2)
_cell_angle_gamma 90.00
_cell_formula_units_Z 2
_cell_length_a 9.899(3)
_cell_length_b 15.541(4)
_cell_length_c 8.102(2)
_cell_measurement_reflns_used 25
_cell_measurement_temperature 297(2)
_cell_measurement_theta_max 13.5
_cell_measurement_theta_min 10.1
_cell_volume 1163.5(6)
_computing_cell_refinement 'MSC/AFC Diffractometer Control Software'
_computing_data_collection
; MSC/AFC Diffractometer Control Software (Molecular
Structure Corporation, 1991)
;
_computing_data_reduction 'teXsan (Molecular Structure Corporation, 2001)'
_computing_molecular_graphics 'ORTEPII (Johnson, 1976)'
_computing_publication_material 'teXsan (Molecular Structure Corporation, 2001)'
_computing_structure_refinement 'SHELXL97 (Sheldrick, 1997)'
_computing_structure_solution 'SIR92 (Altomare et al., 1994)'
_diffrn_ambient_temperature 297(2)
_diffrn_detector 'scintillation counter'
_diffrn_measured_fraction_theta_full 0.998
_diffrn_measured_fraction_theta_max 0.998
_diffrn_measurement_device_type 'Rigaku AFC-7R diffractometer'
_diffrn_measurement_method '\w-2\q scans'
_diffrn_radiation_monochromator graphite
_diffrn_radiation_source 'Rigaku rotating anode generator'
_diffrn_radiation_type 'Mo K\a'
_diffrn_radiation_wavelength 0.71073
_diffrn_reflns_av_R_equivalents 0.0333
_diffrn_reflns_av_sigmaI/netI 0.0240
_diffrn_reflns_limit_h_max 12
_diffrn_reflns_limit_h_min -5
_diffrn_reflns_limit_k_max 8
_diffrn_reflns_limit_k_min -20
_diffrn_reflns_limit_l_max 9
_diffrn_reflns_limit_l_min -10
_diffrn_reflns_number 3269
_diffrn_reflns_theta_full 27.51
_diffrn_reflns_theta_max 27.48
_diffrn_reflns_theta_min 2.56
_diffrn_standards_decay_% 2.54
_diffrn_standards_interval_count 150
_diffrn_standards_number 3
_exptl_absorpt_coefficient_mu 6.945
_exptl_absorpt_correction_T_max 0.998
_exptl_absorpt_correction_T_min 0.647
_exptl_absorpt_correction_type psi-scan
_exptl_absorpt_process_details '(North, et al., 1968)'
_exptl_crystal_colour blue
_exptl_crystal_density_diffrn 1.790
_exptl_crystal_density_method 'not measured'
_exptl_crystal_description 'plate like'
_exptl_crystal_F_000 614
_exptl_crystal_size_max 0.500
_exptl_crystal_size_mid 0.200
_exptl_crystal_size_min 0.100
_refine_diff_density_max 1.404
_refine_diff_density_min -1.414
_refine_diff_density_rms 0.127
_refine_ls_abs_structure_details 'Flack (1983), no Friedel pair'
_refine_ls_abs_structure_Flack -0.009(13)
_refine_ls_extinction_method none
_refine_ls_goodness_of_fit_ref 0.769
_refine_ls_hydrogen_treatment noref
_refine_ls_matrix_type full
_refine_ls_number_parameters 253
_refine_ls_number_reflns 2934
_refine_ls_number_restraints 1
_refine_ls_restrained_S_all 0.769
_refine_ls_R_factor_all 0.0339
_refine_ls_R_factor_gt 0.0278
_refine_ls_shift/su_max 0.000
_refine_ls_shift/su_mean 0.000
_refine_ls_structure_factor_coef Fsqd
_refine_ls_weighting_details 'calc w=1/[\s^2^(Fo^2^)+(0.1P)^2^] where P=(Fo^2^+2Fc^2^)/3'
_refine_ls_weighting_scheme calc
_refine_ls_wR_factor_gt 0.0785
_refine_ls_wR_factor_ref 0.0869
_reflns_number_gt 2692
_reflns_number_total 2934
_reflns_threshold_expression I>2\s(I)
_cod_data_source_file ic061483wsi20061207_110756_2.cif
_cod_data_source_block I
_cod_original_cell_volume 1163.6(5)
_cod_original_sg_symbol_H-M 'P 21'
_cod_database_code 4306998

loop_
_symmetry_equiv_pos_as_xyz
'x, y, z'
'-x, y+1/2, -z'

loop_
_atom_site_label
_atom_site_type_symbol
_atom_site_fract_x
_atom_site_fract_y
_atom_site_fract_z
_atom_site_U_iso_or_equiv
_atom_site_adp_type
_atom_site_occupancy
_atom_site_symmetry_multiplicity
_atom_site_calc_flag
_atom_site_refinement_flags
_atom_site_disorder_assembly
_atom_site_disorder_group
Pt1 Pt 0.16042(2) 0.44215(3) 0.07796(3) 0.03513(9) Uani 1 1 d . . .
Cu1 Cu -0.13214(10) 0.20444(7) -0.31533(13) 0.0385(2) Uani 1 1 d . . .
O1 O 0.2611(10) 0.2113(7) 0.0889(14) 0.094(4) Uani 1 1 d . . .
O2 O 0.4863(9) 0.6352(7) 0.7313(10) 0.070(2) Uani 1 1 d . . .
N1 N -0.0066(10) 0.3354(7) -0.2586(12) 0.056(2) Uani 1 1 d . . .
N2 N 0.0091(13) 0.3218(8) 0.2681(14) 0.071(3) Uani 1 1 d . . .
N3 N 0.3369(10) 0.5476(9) 0.4141(12) 0.068(3) Uani 1 1 d . . .
N4 N 0.2905(14) 0.5731(7) -0.1172(16) 0.067(3) Uani 1 1 d . . .
N5 N 0.0267(8) 0.1228(5) -0.1823(10) 0.0429(16) Uani 1 1 d . . .
H5B H 0.1013 0.1522 -0.1059 0.052 Uiso 1 1 calc R . .
H5C H -0.0059 0.0855 -0.1201 0.052 Uiso 1 1 calc R . .
N6 N -0.0739(8) 0.1766(5) -0.5240(9) 0.0411(14) Uani 1 1 d . . .
H6A H -0.1388 0.1405 -0.5981 0.049 Uiso 1 1 calc R . .
H6B H -0.0712 0.2250 -0.5836 0.049 Uiso 1 1 calc R . .
N7 N -0.1971(9) 0.2261(5) -0.1095(10) 0.0420(15) Uani 1 1 d . . .
H7C H -0.2317 0.1771 -0.0805 0.052 Uiso 1 1 calc R . .
H7D H -0.1213 0.2436 -0.0150 0.052 Uiso 1 1 calc R . .
N8 N -0.3196(9) 0.2644(6) -0.4555(11) 0.0451(16) Uani 1 1 d . . .
H8C H -0.3009 0.3169 -0.4888 0.055 Uiso 1 1 calc R . .
H8D H -0.3676 0.2338 -0.5534 0.055 Uiso 1 1 calc R . .
C1 C 0.0543(10) 0.3759(6) -0.1422(12) 0.0420(18) Uani 1 1 d . . .
C2 C 0.0676(11) 0.3648(6) 0.2025(12) 0.048(2) Uani 1 1 d . . .
C3 C 0.2740(10) 0.5064(6) 0.2991(12) 0.0447(19) Uani 1 1 d . . .
C4 C 0.2446(10) 0.5221(7) -0.0485(14) 0.049(2) Uani 1 1 d . . .
C5 C 0.0755(10) 0.0754(6) -0.3083(14) 0.0439(19) Uani 1 1 d . . .
H5A H 0.0051 0.0295 -0.3595 0.048 Uiso 1 1 calc R . .
C6 C 0.2242(12) 0.0331(9) -0.2281(18) 0.066(3) Uani 1 1 d . . .
H6C H 0.2955 0.0768 -0.1705 0.082 Uiso 1 1 calc R . .
H6D H 0.2224 -0.0079 -0.1387 0.082 Uiso 1 1 calc R . .
C7 C 0.2697(14) -0.0130(9) -0.3654(18) 0.076(4) Uani 1 1 d . . .
H7A H 0.2060 -0.0615 -0.4133 0.091 Uiso 1 1 calc R . .
H7B H 0.3676 -0.0347 -0.3107 0.091 Uiso 1 1 calc R . .
C8 C 0.2622(15) 0.0505(10) -0.517(2) 0.077(4) Uani 1 1 d . . .
H8A H 0.3334 0.0956 -0.4703 0.088 Uiso 1 1 calc R . .
H8B H 0.2856 0.0200 -0.6075 0.088 Uiso 1 1 calc R . .
C9 C 0.1133(14) 0.0902(9) -0.5974(17) 0.066(3) Uani 1 1 d . . .
H9A H 0.1129 0.1310 -0.6882 0.078 Uiso 1 1 calc R . .
H9B H 0.0431 0.0456 -0.6526 0.078 Uiso 1 1 calc R . .
C10 C 0.0702(10) 0.1359(6) -0.4583(13) 0.0441(19) Uani 1 1 d . . .
H10A H 0.1414 0.1816 -0.4077 0.053 Uiso 1 1 calc R . .
C11 C -0.3120(9) 0.2934(6) -0.1584(13) 0.0438(19) Uani 1 1 d . . .
H11A H -0.2662 0.3492 -0.1602 0.052 Uiso 1 1 calc R . .
C12 C -0.3954(14) 0.3006(9) -0.0368(19) 0.066(3) Uani 1 1 d . . .
H12A H -0.3300 0.3175 0.0797 0.082 Uiso 1 1 calc R . .
H12B H -0.4351 0.2447 -0.0264 0.082 Uiso 1 1 calc R . .
C13 C -0.5190(14) 0.3663(10) -0.1021(19) 0.074(4) Uani 1 1 d . . .
H13A H -0.5755 0.3647 -0.0260 0.089 Uiso 1 1 calc R . .
H13B H -0.4791 0.4237 -0.0964 0.089 Uiso 1 1 calc R . .
C14 C -0.6135(13) 0.3469(10) -0.286(2) 0.077(4) Uani 1 1 d . . .
H14A H -0.6846 0.3924 -0.3285 0.091 Uiso 1 1 calc R . .
H14B H -0.6653 0.2938 -0.2872 0.091 Uiso 1 1 calc R . .
C15 C -0.5316(12) 0.3379(9) -0.4121(17) 0.063(3) Uani 1 1 d . . .
H15A H -0.5980 0.3199 -0.5273 0.077 Uiso 1 1 calc R . .
H15B H -0.4918 0.3933 -0.4258 0.077 Uiso 1 1 calc R . .
C16 C -0.4093(10) 0.2724(7) -0.3440(14) 0.048(2) Uani 1 1 d . . .
H16A H -0.4530 0.2161 -0.3416 0.058 Uiso 1 1 calc R . .

loop_
_atom_site_aniso_label
_atom_site_aniso_U_11
_atom_site_aniso_U_22
_atom_site_aniso_U_33
_atom_site_aniso_U_23
_atom_site_aniso_U_13
_atom_site_aniso_U_12
Pt1 0.03896(14) 0.02861(13) 0.03950(14) -0.00146(15) 0.01612(10) -0.00044(15)
Cu1 0.0379(4) 0.0392(5) 0.0404(5) 0.0004(4) 0.0163(4) 0.0015(4)
O1 0.062(5) 0.084(7) 0.106(8) -0.020(6) -0.005(5) 0.017(5)
O2 0.063(4) 0.091(7) 0.055(4) -0.003(4) 0.019(3) -0.026(4)
N1 0.067(5) 0.052(5) 0.048(4) -0.006(4) 0.021(4) -0.017(4)
N2 0.099(8) 0.064(6) 0.056(5) 0.007(5) 0.037(5) -0.024(6)
N3 0.072(7) 0.069(8) 0.056(6) -0.016(5) 0.015(5) -0.016(5)
N4 0.086(6) 0.050(5) 0.086(7) 0.000(5) 0.057(6) -0.014(5)
N5 0.037(3) 0.048(4) 0.044(4) 0.000(3) 0.015(3) 0.006(3)
N6 0.047(4) 0.041(4) 0.037(3) 0.000(3) 0.016(3) 0.000(3)
N7 0.044(3) 0.037(4) 0.044(4) 0.004(3) 0.016(3) 0.000(3)
N8 0.045(4) 0.045(4) 0.045(4) 0.003(3) 0.016(3) 0.005(3)
C1 0.051(5) 0.033(4) 0.046(4) 0.000(4) 0.022(4) -0.007(4)
C2 0.058(5) 0.040(5) 0.044(4) -0.005(4) 0.016(4) -0.004(4)
C3 0.051(5) 0.037(4) 0.041(4) -0.002(4) 0.011(4) -0.003(4)
C4 0.049(5) 0.044(5) 0.061(5) -0.012(4) 0.026(4) -0.003(4)
C5 0.039(4) 0.032(4) 0.064(5) -0.005(4) 0.024(4) -0.004(3)
C6 0.053(6) 0.068(7) 0.080(8) -0.001(6) 0.027(5) 0.022(5)
C7 0.059(6) 0.082(9) 0.091(9) -0.019(7) 0.031(6) 0.028(6)
C8 0.073(8) 0.074(9) 0.105(11) -0.017(8) 0.055(8) 0.006(7)
C9 0.069(7) 0.076(8) 0.067(7) -0.016(6) 0.040(6) 0.008(6)
C10 0.044(4) 0.039(5) 0.062(5) -0.002(4) 0.033(4) -0.004(4)
C11 0.040(4) 0.046(5) 0.051(5) -0.005(4) 0.024(4) 0.000(4)
C12 0.067(7) 0.070(8) 0.084(8) 0.008(6) 0.053(7) 0.018(6)
C13 0.066(7) 0.077(9) 0.093(9) -0.009(7) 0.046(7) 0.015(6)
C14 0.047(6) 0.076(8) 0.107(11) -0.015(8) 0.028(6) 0.013(6)
C15 0.047(5) 0.063(7) 0.075(7) -0.002(6) 0.018(5) 0.016(5)
C16 0.041(4) 0.041(5) 0.060(5) -0.010(4) 0.018(4) -0.005(4)

loop_
_atom_type_symbol
_atom_type_description
_atom_type_scat_dispersion_real
_atom_type_scat_dispersion_imag
_atom_type_scat_source
C C 0.0033 0.0016 'International Tables Vol C Tables    4.2.6.8 and 6.1.1.4'
H H 0.0000 0.0000 'International Tables Vol C Tables    4.2.6.8 and 6.1.1.4'
Cu Cu 0.3201 1.2651 'International Tables Vol C Tables    4.2.6.8 and 6.1.1.4'
N N 0.0061 0.0033 'International Tables Vol C Tables    4.2.6.8 and 6.1.1.4'
O O 0.0106 0.0060 'International Tables Vol C Tables    4.2.6.8 and 6.1.1.4'
Pt Pt -1.7033 8.3905 'International Tables Vol C Tables    4.2.6.8 and 6.1.1.4'

loop_
_geom_angle_atom_site_label_1
_geom_angle_atom_site_label_2
_geom_angle_atom_site_label_3
_geom_angle
_geom_angle_site_symmetry_1
_geom_angle_site_symmetry_3
_geom_angle_publ_flag
C4 Pt1 C1 92.6(4) . . ?
C4 Pt1 C2 177.5(4) . . ?
C1 Pt1 C2 87.2(3) . . ?
C4 Pt1 C3 86.8(4) . . ?
C1 Pt1 C3 177.8(4) . . ?
C2 Pt1 C3 93.5(4) . . ?
N5 Cu1 N7 94.7(3) . . ?
N5 Cu1 N6 84.8(3) . . ?
N7 Cu1 N6 176.8(3) . . ?
N5 Cu1 N8 167.7(4) . . ?
N7 Cu1 N8 83.5(3) . . ?
N6 Cu1 N8 96.3(3) . . ?
N5 Cu1 N1 100.7(3) . . ?
N7 Cu1 N1 89.8(3) . . ?
N6 Cu1 N1 93.4(3) . . ?
N8 Cu1 N1 91.5(4) . . ?
C1 N1 Cu1 138.2(8) . . ?
C5 N5 Cu1 109.4(6) . . ?
C5 N5 H5B 109.8 . . ?
Cu1 N5 H5B 109.8 . . ?
C5 N5 H5C 109.8 . . ?
Cu1 N5 H5C 109.8 . . ?
H5B N5 H5C 108.2 . . ?
C10 N6 Cu1 108.7(5) . . ?
C10 N6 H6A 110.0 . . ?
Cu1 N6 H6A 110.0 . . ?
C10 N6 H6B 110.0 . . ?
Cu1 N6 H6B 110.0 . . ?
H6A N6 H6B 108.3 . . ?
C11 N7 Cu1 109.6(5) . . ?
C11 N7 H7C 109.7 . . ?
Cu1 N7 H7C 109.7 . . ?
C11 N7 H7D 109.7 . . ?
Cu1 N7 H7D 109.7 . . ?
H7C N7 H7D 108.2 . . ?
C16 N8 Cu1 109.0(6) . . ?
C16 N8 H8C 109.9 . . ?
Cu1 N8 H8C 109.9 . . ?
C16 N8 H8D 109.9 . . ?
Cu1 N8 H8D 109.9 . . ?
H8C N8 H8D 108.3 . . ?
N1 C1 Pt1 175.8(8) . . ?
N2 C2 Pt1 177.0(10) . . ?
N3 C3 Pt1 174.5(10) . . ?
N4 C4 Pt1 175.5(9) . . ?
N5 C5 C10 108.6(7) . . ?
N5 C5 C6 115.2(9) . . ?
C10 C5 C6 110.9(9) . . ?
N5 C5 H5A 107.3 . . ?
C10 C5 H5A 107.3 . . ?
C6 C5 H5A 107.3 . . ?
C7 C6 C5 112.6(10) . . ?
C7 C6 H6C 109.1 . . ?
C5 C6 H6C 109.1 . . ?
C7 C6 H6D 109.1 . . ?
C5 C6 H6D 109.1 . . ?
H6C C6 H6D 107.8 . . ?
C6 C7 C8 109.6(11) . . ?
C6 C7 H7A 109.8 . . ?
C8 C7 H7A 109.8 . . ?
C6 C7 H7B 109.8 . . ?
C8 C7 H7B 109.8 . . ?
H7A C7 H7B 108.2 . . ?
C9 C8 C7 111.3(11) . . ?
C9 C8 H8A 109.4 . . ?
C7 C8 H8A 109.4 . . ?
C9 C8 H8B 109.4 . . ?
C7 C8 H8B 109.4 . . ?
H8A C8 H8B 108.0 . . ?
C10 C9 C8 111.1(11) . . ?
C10 C9 H9A 109.4 . . ?
C8 C9 H9A 109.4 . . ?
C10 C9 H9B 109.4 . . ?
C8 C9 H9B 109.4 . . ?
H9A C9 H9B 108.0 . . ?
N6 C10 C9 115.2(9) . . ?
N6 C10 C5 107.7(6) . . ?
C9 C10 C5 111.4(9) . . ?
N6 C10 H10A 107.4 . . ?
C9 C10 H10A 107.4 . . ?
C5 C10 H10A 107.4 . . ?
C12 C11 N7 115.2(9) . . ?
C12 C11 C16 111.6(9) . . ?
N7 C11 C16 105.5(7) . . ?
C12 C11 H11A 108.1 . . ?
N7 C11 H11A 108.1 . . ?
C16 C11 H11A 108.1 . . ?
C11 C12 C13 112.5(11) . . ?
C11 C12 H12A 109.1 . . ?
C13 C12 H12A 109.1 . . ?
C11 C12 H12B 109.1 . . ?
C13 C12 H12B 109.1 . . ?
H12A C12 H12B 107.8 . . ?
C14 C13 C12 110.5(11) . . ?
C14 C13 H13A 109.6 . . ?
C12 C13 H13A 109.6 . . ?
C14 C13 H13B 109.6 . . ?
C12 C13 H13B 109.6 . . ?
H13A C13 H13B 108.1 . . ?
C13 C14 C15 113.5(10) . . ?
C13 C14 H14A 108.9 . . ?
C15 C14 H14A 108.9 . . ?
C13 C14 H14B 108.9 . . ?
C15 C14 H14B 108.9 . . ?
H14A C14 H14B 107.7 . . ?
C16 C15 C14 111.3(11) . . ?
C16 C15 H15A 109.4 . . ?
C14 C15 H15A 109.4 . . ?
C16 C15 H15B 109.4 . . ?
C14 C15 H15B 109.4 . . ?
H15A C15 H15B 108.0 . . ?
N8 C16 C11 108.6(7) . . ?
N8 C16 C15 114.0(9) . . ?
C11 C16 C15 110.9(9) . . ?
N8 C16 H16A 107.7 . . ?
C11 C16 H16A 107.7 . . ?
C15 C16 H16A 107.7 . . ?

loop_
_geom_bond_atom_site_label_1
_geom_bond_atom_site_label_2
_geom_bond_distance
_geom_bond_site_symmetry_2
_geom_bond_publ_flag
Pt1 C4 1.975(11) . ?
Pt1 C1 2.000(9) . ?
Pt1 C2 1.994(10) . ?
Pt1 C3 2.006(9) . ?
Cu1 N5 2.008(7) . ?
Cu1 N7 2.019(7) . ?
Cu1 N6 2.020(7) . ?
Cu1 N8 2.022(8) . ?
Cu1 N1 2.342(9) . ?
N1 C1 1.115(13) . ?
N2 C2 1.133(13) . ?
N3 C3 1.118(13) . ?
N4 C4 1.152(14) . ?
N5 C5 1.473(12) . ?
N5 H5B 0.9000 . ?
N5 H5C 0.9000 . ?
N6 C10 1.474(11) . ?
N6 H6A 0.9000 . ?
N6 H6B 0.9000 . ?
N7 C11 1.491(12) . ?
N7 H7C 0.9000 . ?
N7 H7D 0.9000 . ?
N8 C16 1.481(12) . ?
N8 H8C 0.9000 . ?
N8 H8D 0.9000 . ?
C5 C10 1.523(13) . ?
C5 C6 1.529(14) . ?
C5 H5A 0.9800 . ?
C6 C7 1.521(15) . ?
C6 H6C 0.9700 . ?
C6 H6D 0.9700 . ?
C7 C8 1.55(2) . ?
C7 H7A 0.9700 . ?
C7 H7B 0.9700 . ?
C8 C9 1.514(19) . ?
C8 H8A 0.9700 . ?
C8 H8B 0.9700 . ?
C9 C10 1.516(13) . ?
C9 H9A 0.9700 . ?
C9 H9B 0.9700 . ?
C10 H10A 0.9800 . ?
C11 C12 1.499(12) . ?
C11 C16 1.502(13) . ?
C11 H11A 0.9800 . ?
C12 C13 1.534(16) . ?
C12 H12A 0.9700 . ?
C12 H12B 0.9700 . ?
C13 C14 1.48(2) . ?
C13 H13A 0.9700 . ?
C13 H13B 0.9700 . ?
C14 C15 1.521(18) . ?
C14 H14A 0.9700 . ?
C14 H14B 0.9700 . ?
C15 C16 1.527(14) . ?
C15 H15A 0.9700 . ?
C15 H15B 0.9700 . ?
C16 H16A 0.9800 . ?

loop_
_geom_torsion_atom_site_label_1
_geom_torsion_atom_site_label_2
_geom_torsion_atom_site_label_3
_geom_torsion_atom_site_label_4
_geom_torsion
_geom_torsion_site_symmetry_1
_geom_torsion_site_symmetry_2
_geom_torsion_site_symmetry_3
_geom_torsion_site_symmetry_4
_geom_torsion_publ_flag
N5 Cu1 N1 C1 -61.1(14) . . . . ?
N7 Cu1 N1 C1 33.7(13) . . . . ?
N6 Cu1 N1 C1 -146.5(13) . . . . ?
N8 Cu1 N1 C1 117.2(13) . . . . ?
N7 Cu1 N5 C5 165.2(6) . . . . ?
N6 Cu1 N5 C5 -11.5(6) . . . . ?
N8 Cu1 N5 C5 84.2(16) . . . . ?
N1 Cu1 N5 C5 -104.0(6) . . . . ?
N5 Cu1 N6 C10 -16.2(6) . . . . ?
N7 Cu1 N6 C10 -98(5) . . . . ?
N8 Cu1 N6 C10 176.1(6) . . . . ?
N1 Cu1 N6 C10 84.3(6) . . . . ?
N5 Cu1 N7 C11 175.0(6) . . . . ?
N6 Cu1 N7 C11 -103(6) . . . . ?
N8 Cu1 N7 C11 -17.3(6) . . . . ?
N1 Cu1 N7 C11 74.2(6) . . . . ?
N5 Cu1 N8 C16 70.3(17) . . . . ?
N7 Cu1 N8 C16 -12.0(6) . . . . ?
N6 Cu1 N8 C16 164.7(6) . . . . ?
N1 Cu1 N8 C16 -101.7(6) . . . . ?
Cu1 N1 C1 Pt1 0(14) . . . . ?
C4 Pt1 C1 N1 169(13) . . . . ?
C2 Pt1 C1 N1 -13(13) . . . . ?
C3 Pt1 C1 N1 94(15) . . . . ?
C4 Pt1 C2 N2 30(24) . . . . ?
C1 Pt1 C2 N2 -56(19) . . . . ?
C3 Pt1 C2 N2 127(19) . . . . ?
C4 Pt1 C3 N3 26(10) . . . . ?
C1 Pt1 C3 N3 101(13) . . . . ?
C2 Pt1 C3 N3 -152(10) . . . . ?
C1 Pt1 C4 N4 129(14) . . . . ?
C2 Pt1 C4 N4 44(20) . . . . ?
C3 Pt1 C4 N4 -53(14) . . . . ?
Cu1 N5 C5 C10 36.2(8) . . . . ?
Cu1 N5 C5 C6 161.3(8) . . . . ?
N5 C5 C6 C7 -178.8(10) . . . . ?
C10 C5 C6 C7 -54.9(14) . . . . ?
C5 C6 C7 C8 54.7(15) . . . . ?
C6 C7 C8 C9 -55.6(16) . . . . ?
C7 C8 C9 C10 57.1(16) . . . . ?
Cu1 N6 C10 C9 164.7(8) . . . . ?
Cu1 N6 C10 C5 39.7(8) . . . . ?
C8 C9 C10 N6 -179.7(10) . . . . ?
C8 C9 C10 C5 -56.6(14) . . . . ?
N5 C5 C10 N6 -50.3(9) . . . . ?
C6 C5 C10 N6 -177.9(8) . . . . ?
N5 C5 C10 C9 -177.6(8) . . . . ?
C6 C5 C10 C9 54.8(12) . . . . ?
Cu1 N7 C11 C12 165.6(8) . . . . ?
Cu1 N7 C11 C16 42.1(8) . . . . ?
N7 C11 C12 C13 -175.8(10) . . . . ?
C16 C11 C12 C13 -55.6(14) . . . . ?
C11 C12 C13 C14 53.7(16) . . . . ?
C12 C13 C14 C15 -52.7(17) . . . . ?
C13 C14 C15 C16 53.7(17) . . . . ?
Cu1 N8 C16 C11 39.1(9) . . . . ?
Cu1 N8 C16 C15 163.3(8) . . . . ?
C12 C11 C16 N8 -178.7(9) . . . . ?
N7 C11 C16 N8 -53.0(10) . . . . ?
C12 C11 C16 C15 55.2(12) . . . . ?
N7 C11 C16 C15 -179.1(8) . . . . ?
C14 C15 C16 N8 -176.6(10) . . . . ?
C14 C15 C16 C11 -53.5(13) . . . . ?
